data_7156698
loop_
_publ_author_name
'Fernandes, Alessandra A. G.'
'Leonarczyk, Ives A.'
'Ferreira, Marco A. B.'
'Dias, Luiz Carlos'

_publ_section_title
;
 Diastereoselectivity in the boron aldol reaction of \a-alkoxy and
 \a,\b-bis-alkoxy methyl ketones.
;
_journal_issue 12
_journal_name_full 'Organic &amp; biomolecular chemistry'
_journal_page_first 3167
_journal_page_last 3180
_journal_paper_doi 10.1039/c9ob00358d
_journal_volume 17
_journal_year 2019
_chemical_formula_moiety 'C22 H27 N O6'
_chemical_formula_sum 'C22 H27 N O6'
_chemical_formula_weight 401.44
_space_group_crystal_system monoclinic
_space_group_IT_number 14
_space_group_name_Hall '-P 2yn'
_space_group_name_H-M_alt 'P 1 21/n 1'
_symmetry_space_group_name_Hall '-P 2yn'
_symmetry_space_group_name_H-M 'P 1 21/n 1'
_atom_sites_solution_hydrogens mixed
_audit_creation_method SHELXL-2014/7
_audit_update_record
;
2018-08-19 deposited with the CCDC.    2019-02-21 downloaded from the CCDC.
;
_cell_angle_alpha 90
_cell_angle_beta 103.4210(10)
_cell_angle_gamma 90
_cell_formula_units_Z 4
_cell_length_a 16.8122(6)
_cell_length_b 5.9942(2)
_cell_length_c 21.1564(7)
_cell_measurement_reflns_used 120
_cell_measurement_temperature 150(2)
_cell_measurement_theta_max 37.91
_cell_measurement_theta_min 10.52
_cell_volume 2073.83(12)
_computing_cell_refinement '<i>SAINT</i> (Bruker, 2010)'
_computing_data_collection '<i>APEX2</i> (Bruker, 2010)'
_computing_data_reduction '<i>SAINT</i> (Bruker, 2010)'
_computing_structure_refinement 'SHELXL-2014/7 (Sheldrick, 2015)'
_computing_structure_solution 'SHELXS-97 (Sheldrick, 2008)'
_diffrn_ambient_temperature 150(2)
_diffrn_detector_area_resol_mean 8.3333
_diffrn_measured_fraction_theta_full 0.989
_diffrn_measured_fraction_theta_max 0.989
_diffrn_measurement_device_type 'Bruker APEX CCD detector'
_diffrn_measurement_method 'phi and omega scans'
_diffrn_radiation_source 'fine-focus sealed tube'
_diffrn_radiation_type CuK\a
_diffrn_radiation_wavelength 1.54178
_diffrn_reflns_av_R_equivalents 0.0188
_diffrn_reflns_av_unetI/netI 0.0203
_diffrn_reflns_Laue_measured_fraction_full 0.989
_diffrn_reflns_Laue_measured_fraction_max 0.989
_diffrn_reflns_limit_h_max 20
_diffrn_reflns_limit_h_min -18
_diffrn_reflns_limit_k_max 7
_diffrn_reflns_limit_k_min -7
_diffrn_reflns_limit_l_max 25
_diffrn_reflns_limit_l_min -25
_diffrn_reflns_number 13340
_diffrn_reflns_point_group_measured_fraction_full 0.989
_diffrn_reflns_point_group_measured_fraction_max 0.989
_diffrn_reflns_theta_full 66.593
_diffrn_reflns_theta_max 66.593
_diffrn_reflns_theta_min 3.823
_exptl_absorpt_coefficient_mu 0.770
_exptl_absorpt_correction_T_max 0.7530
_exptl_absorpt_correction_T_min 0.6522
_exptl_absorpt_correction_type multi-scan
_exptl_absorpt_process_details 'SADABS (Bruker, 2010)'
_exptl_crystal_colour colorless
_exptl_crystal_density_diffrn 1.286
_exptl_crystal_description needle
_exptl_crystal_F_000 856
_exptl_crystal_recrystallization_method 'Re-crystallisation from solvent'
_exptl_crystal_size_max 0.359
_exptl_crystal_size_mid 0.189
_exptl_crystal_size_min 0.118
_refine_diff_density_max 0.454
_refine_diff_density_min -0.235
_refine_diff_density_rms 0.068
_refine_ls_extinction_coef 0.0045(4)
_refine_ls_extinction_expression Fc^*^=kFc[1+0.001xFc^2^\l^3^/sin(2\q)]^-1/4^
_refine_ls_extinction_method 'SHELXL-2014/7 (Sheldrick 2014'
_refine_ls_goodness_of_fit_ref 1.054
_refine_ls_hydrogen_treatment noref
_refine_ls_matrix_type full
_refine_ls_number_parameters 270
_refine_ls_number_reflns 3614
_refine_ls_number_restraints 0
_refine_ls_restrained_S_all 1.054
_refine_ls_R_factor_all 0.0491
_refine_ls_R_factor_gt 0.0482
_refine_ls_shift/su_max 0.000
_refine_ls_shift/su_mean 0.000
_refine_ls_structure_factor_coef Fsqd
_refine_ls_weighting_details 'w=1/[\s^2^(Fo^2^)+(0.0680P)^2^+1.0891P] where P=(Fo^2^+2Fc^2^)/3'
_refine_ls_weighting_scheme calc
_refine_ls_wR_factor_gt 0.1260
_refine_ls_wR_factor_ref 0.1270
_reflns_Friedel_coverage 0.000
_reflns_number_gt 3493
_reflns_number_total 3614
_reflns_threshold_expression 'I > 2\s(I)'
_cod_data_source_file c9ob00358d2.cif
_cod_data_source_block AAGF_204
_cod_depositor_comments 'Adding full bibliography for 7156698--7156700.cif.'
_cod_database_code 7156698
_publcif_datablock.id {7d32ebad-76e1-4e74-9721-b1671f147320}

_shelx_shelxl_version_number 2014/7
_shelx_space_group_comment
;
The symmetry employed for this shelxl refinement is uniquely defined
by the following loop, which should always be used as a source of
symmetry information in preference to the above space-group names.
They are only intended as comments.
;
_shelx_estimated_absorpt_t_min 0.770
_shelx_estimated_absorpt_t_max 0.915

loop_
_space_group_symop_operation_xyz
'x, y, z'
'-x+1/2, y+1/2, -z+1/2'
'-x, -y, -z'
'x-1/2, -y-1/2, z-1/2'

loop_
_atom_site_label
_atom_site_type_symbol
_atom_site_fract_x
_atom_site_fract_y
_atom_site_fract_z
_atom_site_U_iso_or_equiv
_atom_site_adp_type
_atom_site_occupancy
_atom_site_site_symmetry_order
_atom_site_calc_flag
_atom_site_refinement_flags_posn
_atom_site_refinement_flags_adp
O1 O 0.13704(7) 0.7517(2) 0.08191(6) 0.0411(3) Uani 1 1 d . .
O2 O 0.47501(6) 0.3878(2) 0.24506(5) 0.0329(3) Uani 1 1 d . .
O3 O 0.50085(7) 0.6690(2) 0.10608(6) 0.0393(3) Uani 1 1 d . .
O4 O 0.47782(7) 0.2429(2) 0.01942(6) 0.0318(3) Uani 1 1 d . .
H4A H 0.4777(13) 0.263(4) -0.0216(12) 0.048 Uiso 1 1 d . U
O5 O 0.11928(9) -0.3577(2) -0.09182(9) 0.0620(5) Uani 1 1 d . .
O6 O 0.04739(7) -0.0870(2) -0.06856(7) 0.0498(4) Uani 1 1 d . .
N1 N 0.11292(9) -0.1710(3) -0.07048(7) 0.0380(4) Uani 1 1 d . .
C1 C 0.06514(10) 0.6185(4) 0.07599(10) 0.0473(5) Uani 1 1 d . .
H1A H 0.0216 0.6808 0.0431 0.071 Uiso 1 1 calc R U
H1B H 0.0494 0.6163 0.1168 0.071 Uiso 1 1 calc R U
H1C H 0.0761 0.4691 0.0641 0.071 Uiso 1 1 calc R U
C2 C 0.20484(9) 0.6908(3) 0.12809(7) 0.0285(4) Uani 1 1 d . .
C3 C 0.26940(9) 0.8429(3) 0.13931(7) 0.0294(4) Uani 1 1 d . .
H3 H 0.2652 0.9741 0.1153 0.035 Uiso 1 1 calc R U
C4 C 0.33966(9) 0.7980(3) 0.18623(7) 0.0280(3) Uani 1 1 d . .
H4 H 0.3823 0.9008 0.1940 0.034 Uiso 1 1 calc R U
C5 C 0.34758(9) 0.6004(3) 0.22210(7) 0.0274(3) Uani 1 1 d . .
C6 C 0.28288(9) 0.4501(3) 0.20948(7) 0.0287(3) Uani 1 1 d . .
H6 H 0.2875 0.3174 0.2328 0.034 Uiso 1 1 calc R U
C7 C 0.21171(9) 0.4933(3) 0.16304(8) 0.0294(4) Uani 1 1 d . .
H7 H 0.1690 0.3909 0.1554 0.035 Uiso 1 1 calc R U
C8 C 0.42478(10) 0.5407(3) 0.27117(7) 0.0341(4) Uani 1 1 d . .
H8A H 0.4557 0.6756 0.2853 0.041 Uiso 1 1 calc R U
H8B H 0.4107 0.4738 0.3089 0.041 Uiso 1 1 calc R U
C9 C 0.52420(9) 0.4914(3) 0.20795(7) 0.0292(4) Uani 1 1 d . .
H9 H 0.5362 0.6427 0.2251 0.035 Uiso 1 1 calc R U
C10 C 0.48204(9) 0.5131(3) 0.13628(8) 0.0290(4) Uani 1 1 d . .
C11 C 0.41868(9) 0.3417(3) 0.10508(7) 0.0301(4) Uani 1 1 d . .
H11A H 0.3672 0.3763 0.1161 0.036 Uiso 1 1 calc R U
H11B H 0.4360 0.1956 0.1227 0.036 Uiso 1 1 calc R U
C12 C 0.40538(8) 0.3341(3) 0.03138(7) 0.0247(3) Uani 1 1 d . .
H12 H 0.3986 0.4866 0.0143 0.030 Uiso 1 1 calc R U
C13 C 0.32915(9) 0.1998(3) 0.00186(7) 0.0235(3) Uani 1 1 d . .
C14 C 0.25263(9) 0.2878(3) 0.00318(7) 0.0281(3) Uani 1 1 d . .
H14 H 0.2493 0.4294 0.0203 0.034 Uiso 1 1 calc R U
C15 C 0.18171(9) 0.1681(3) -0.02054(8) 0.0310(4) Uani 1 1 d . .
H15 H 0.1309 0.2273 -0.0194 0.037 Uiso 1 1 calc R U
C16 C 0.18808(9) -0.0412(3) -0.04595(7) 0.0289(4) Uani 1 1 d . .
C17 C 0.26260(10) -0.1315(3) -0.04923(8) 0.0318(4) Uani 1 1 d . .
H17 H 0.2654 -0.2718 -0.0673 0.038 Uiso 1 1 calc R U
C18 C 0.33322(9) -0.0096(3) -0.02506(7) 0.0287(3) Uani 1 1 d . .
H18 H 0.3838 -0.0688 -0.0269 0.034 Uiso 1 1 calc R U
C19 C 0.60688(9) 0.3630(3) 0.22005(9) 0.0378(4) Uani 1 1 d . .
C20 C 0.59441(12) 0.1166(4) 0.20421(13) 0.0602(6) Uani 1 1 d . .
H20A H 0.5708 0.0989 0.1586 0.090 Uiso 1 1 calc R U
H20B H 0.5584 0.0540 0.2287 0.090 Uiso 1 1 calc R U
H20C H 0.6462 0.0412 0.2153 0.090 Uiso 1 1 calc R U
C21 C 0.66048(11) 0.4657(4) 0.17728(12) 0.0582(6) Uani 1 1 d . .
H21A H 0.6355 0.4389 0.1323 0.087 Uiso 1 1 calc R U
H21B H 0.7137 0.3984 0.1880 0.087 Uiso 1 1 calc R U
H21C H 0.6655 0.6234 0.1850 0.087 Uiso 1 1 calc R U
C22 C 0.64882(12) 0.3975(4) 0.29122(11) 0.0560(6) Uani 1 1 d . .
H22A H 0.7019 0.3293 0.3002 0.084 Uiso 1 1 calc R U
H22B H 0.6165 0.3306 0.3181 0.084 Uiso 1 1 calc R U
H22C H 0.6545 0.5544 0.3003 0.084 Uiso 1 1 calc R U

loop_
_atom_site_aniso_label
_atom_site_aniso_U_11
_atom_site_aniso_U_22
_atom_site_aniso_U_33
_atom_site_aniso_U_23
_atom_site_aniso_U_13
_atom_site_aniso_U_12
O1 0.0246(6) 0.0585(8) 0.0362(6) 0.0074(6) -0.0010(5) -0.0008(5)
O2 0.0257(6) 0.0383(7) 0.0349(6) 0.0073(5) 0.0075(4) 0.0046(5)
O3 0.0432(7) 0.0413(7) 0.0362(6) -0.0035(5) 0.0148(5) -0.0146(6)
O4 0.0231(5) 0.0397(7) 0.0350(6) -0.0011(5) 0.0115(5) 0.0020(4)
O5 0.0470(8) 0.0366(8) 0.0916(12) -0.0121(7) -0.0059(8) -0.0079(6)
O6 0.0243(6) 0.0563(8) 0.0627(9) -0.0008(7) -0.0026(6) -0.0039(6)
N1 0.0323(8) 0.0364(8) 0.0396(8) 0.0051(6) -0.0035(6) -0.0043(6)
C1 0.0255(8) 0.0599(12) 0.0517(11) -0.0101(9) -0.0009(7) -0.0029(8)
C2 0.0224(7) 0.0396(9) 0.0241(7) -0.0014(6) 0.0065(6) 0.0025(6)
C3 0.0281(8) 0.0316(8) 0.0301(8) 0.0059(6) 0.0100(6) 0.0016(6)
C4 0.0217(7) 0.0343(8) 0.0294(8) -0.0008(6) 0.0090(6) -0.0021(6)
C5 0.0230(7) 0.0379(9) 0.0237(7) 0.0010(6) 0.0102(6) 0.0056(6)
C6 0.0302(8) 0.0296(8) 0.0302(8) 0.0033(6) 0.0151(6) 0.0034(6)
C7 0.0262(7) 0.0331(8) 0.0317(8) -0.0035(6) 0.0126(6) -0.0048(6)
C8 0.0276(8) 0.0512(10) 0.0247(7) 0.0044(7) 0.0088(6) 0.0077(7)
C9 0.0204(7) 0.0370(9) 0.0301(8) -0.0052(6) 0.0058(6) -0.0012(6)
C10 0.0222(7) 0.0367(9) 0.0298(8) -0.0047(7) 0.0096(6) -0.0023(6)
C11 0.0239(7) 0.0418(9) 0.0251(8) -0.0001(7) 0.0065(6) -0.0079(7)
C12 0.0198(7) 0.0298(8) 0.0254(7) 0.0026(6) 0.0070(6) 0.0016(6)
C13 0.0230(7) 0.0290(8) 0.0190(7) 0.0040(6) 0.0056(5) 0.0016(6)
C14 0.0243(7) 0.0292(8) 0.0298(8) -0.0021(6) 0.0043(6) 0.0028(6)
C15 0.0209(7) 0.0366(9) 0.0341(8) 0.0019(7) 0.0032(6) 0.0040(6)
C16 0.0247(8) 0.0330(9) 0.0258(7) 0.0036(6) -0.0006(6) -0.0023(6)
C17 0.0344(8) 0.0292(8) 0.0312(8) -0.0028(6) 0.0066(6) 0.0017(7)
C18 0.0243(7) 0.0329(8) 0.0293(8) -0.0001(6) 0.0071(6) 0.0038(6)
C19 0.0190(7) 0.0429(10) 0.0490(10) -0.0186(8) 0.0030(7) 0.0023(7)
C20 0.0378(10) 0.0416(12) 0.0936(17) -0.0196(11) 0.0001(11) 0.0099(9)
C21 0.0273(9) 0.0740(15) 0.0782(15) -0.0204(12) 0.0219(10) -0.0033(9)
C22 0.0322(10) 0.0693(14) 0.0569(12) -0.0139(11) -0.0091(9) 0.0157(9)

loop_
_atom_type_symbol
_atom_type_description
_atom_type_scat_dispersion_real
_atom_type_scat_dispersion_imag
_atom_type_scat_source
C C 0.0181 0.0091 'International Tables Vol C Tables 4.2.6.8 and 6.1.1.4'
H H 0.0000 0.0000 'International Tables Vol C Tables 4.2.6.8 and 6.1.1.4'
N N 0.0311 0.0180 'International Tables Vol C Tables 4.2.6.8 and 6.1.1.4'
O O 0.0492 0.0322 'International Tables Vol C Tables 4.2.6.8 and 6.1.1.4'

loop_
_geom_angle_atom_site_label_1
_geom_angle_atom_site_label_2
_geom_angle_atom_site_label_3
_geom_angle
C2 O1 C1 117.47(14)
C9 O2 C8 113.91(12)
C12 O4 H4A 108.7(15)
O6 N1 O5 123.20(15)
O6 N1 C16 118.57(15)
O5 N1 C16 118.23(15)
O1 C1 H1A 109.5
O1 C1 H1B 109.5
H1A C1 H1B 109.5
O1 C1 H1C 109.5
H1A C1 H1C 109.5
H1B C1 H1C 109.5
O1 C2 C7 124.15(14)
O1 C2 C3 115.72(14)
C7 C2 C3 120.13(14)
C4 C3 C2 119.80(15)
C4 C3 H3 120.1
C2 C3 H3 120.1
C3 C4 C5 120.89(14)
C3 C4 H4 119.6
C5 C4 H4 119.6
C6 C5 C4 118.28(14)
C6 C5 C8 119.32(15)
C4 C5 C8 122.33(15)
C7 C6 C5 121.61(15)
C7 C6 H6 119.2
C5 C6 H6 119.2
C6 C7 C2 119.28(14)
C6 C7 H7 120.4
C2 C7 H7 120.4
O2 C8 C5 112.04(13)
O2 C8 H8A 109.2
C5 C8 H8A 109.2
O2 C8 H8B 109.2
C5 C8 H8B 109.2
H8A C8 H8B 107.9
O2 C9 C10 113.24(12)
O2 C9 C19 107.91(13)
C10 C9 C19 113.40(13)
O2 C9 H9 107.3
C10 C9 H9 107.3
C19 C9 H9 107.3
O3 C10 C11 122.32(14)
O3 C10 C9 118.13(14)
C11 C10 C9 119.54(14)
C10 C11 C12 112.77(13)
C10 C11 H11A 109.0
C12 C11 H11A 109.0
C10 C11 H11B 109.0
C12 C11 H11B 109.0
H11A C11 H11B 107.8
O4 C12 C13 113.70(12)
O4 C12 C11 105.51(12)
C13 C12 C11 110.23(12)
O4 C12 H12 109.1
C13 C12 H12 109.1
C11 C12 H12 109.1
C18 C13 C14 118.92(14)
C18 C13 C12 122.07(13)
C14 C13 C12 119.00(13)
C15 C14 C13 121.19(15)
C15 C14 H14 119.4
C13 C14 H14 119.4
C16 C15 C14 118.37(14)
C16 C15 H15 120.8
C14 C15 H15 120.8
C15 C16 C17 121.98(14)
C15 C16 N1 118.70(14)
C17 C16 N1 119.33(15)
C16 C17 C18 118.94(15)
C16 C17 H17 120.5
C18 C17 H17 120.5
C13 C18 C17 120.58(14)
C13 C18 H18 119.7
C17 C18 H18 119.7
C20 C19 C22 111.05(19)
C20 C19 C21 109.11(17)
C22 C19 C21 109.03(16)
C20 C19 C9 111.85(14)
C22 C19 C9 106.66(14)
C21 C19 C9 109.07(16)
C19 C20 H20A 109.5
C19 C20 H20B 109.5
H20A C20 H20B 109.5
C19 C20 H20C 109.5
H20A C20 H20C 109.5
H20B C20 H20C 109.5
C19 C21 H21A 109.5
C19 C21 H21B 109.5
H21A C21 H21B 109.5
C19 C21 H21C 109.5
H21A C21 H21C 109.5
H21B C21 H21C 109.5
C19 C22 H22A 109.5
C19 C22 H22B 109.5
H22A C22 H22B 109.5
C19 C22 H22C 109.5
H22A C22 H22C 109.5
H22B C22 H22C 109.5

loop_
_geom_bond_atom_site_label_1
_geom_bond_atom_site_label_2
_geom_bond_distance
O1 C2 1.3673(19)
O1 C1 1.430(2)
O2 C9 1.4095(19)
O2 C8 1.441(2)
O3 C10 1.215(2)
O4 C12 1.4104(18)
O4 H4A 0.88(2)
O5 N1 1.221(2)
O6 N1 1.220(2)
N1 C16 1.472(2)
C1 H1A 0.9600
C1 H1B 0.9600
C1 H1C 0.9600
C2 C7 1.387(2)
C2 C3 1.395(2)
C3 C4 1.382(2)
C3 H3 0.9300
C4 C5 1.396(2)
C4 H4 0.9300
C5 C6 1.390(2)
C5 C8 1.505(2)
C6 C7 1.385(2)
C6 H6 0.9300
C7 H7 0.9300
C8 H8A 0.9700
C8 H8B 0.9700
C9 C10 1.523(2)
C9 C19 1.557(2)
C9 H9 0.9800
C10 C11 1.516(2)
C11 C12 1.524(2)
C11 H11A 0.9700
C11 H11B 0.9700
C12 C13 1.519(2)
C12 H12 0.9800
C13 C18 1.387(2)
C13 C14 1.396(2)
C14 C15 1.382(2)
C14 H14 0.9300
C15 C16 1.379(2)
C15 H15 0.9300
C16 C17 1.381(2)
C17 C18 1.387(2)
C17 H17 0.9300
C18 H18 0.9300
C19 C20 1.518(3)
C19 C22 1.521(3)
C19 C21 1.545(3)
C20 H20A 0.9600
C20 H20B 0.9600
C20 H20C 0.9600
C21 H21A 0.9600
C21 H21B 0.9600
C21 H21C 0.9600
C22 H22A 0.9600
C22 H22B 0.9600
C22 H22C 0.9600

loop_
_geom_torsion_atom_site_label_1
_geom_torsion_atom_site_label_2
_geom_torsion_atom_site_label_3
_geom_torsion_atom_site_label_4
_geom_torsion
C1 O1 C2 C7 9.2(2)
C1 O1 C2 C3 -170.47(15)
O1 C2 C3 C4 178.44(14)
C7 C2 C3 C4 -1.2(2)
C2 C3 C4 C5 0.9(2)
C3 C4 C5 C6 -0.1(2)
C3 C4 C5 C8 176.85(14)
C4 C5 C6 C7 -0.5(2)
C8 C5 C6 C7 -177.53(14)
C5 C6 C7 C2 0.2(2)
O1 C2 C7 C6 -178.98(14)
C3 C2 C7 C6 0.6(2)
C9 O2 C8 C5 82.03(16)
C6 C5 C8 O2 78.04(17)
C4 C5 C8 O2 -98.88(18)
C8 O2 C9 C10 -89.24(16)
C8 O2 C9 C19 144.39(13)
O2 C9 C10 O3 150.28(14)
C19 C9 C10 O3 -86.32(19)
O2 C9 C10 C11 -29.7(2)
C19 C9 C10 C11 93.67(17)
O3 C10 C11 C12 20.9(2)
C9 C10 C11 C12 -159.09(13)
C10 C11 C12 O4 69.48(16)
C10 C11 C12 C13 -167.36(13)
O4 C12 C13 C18 9.59(19)
C11 C12 C13 C18 -108.64(16)
O4 C12 C13 C14 -171.89(13)
C11 C12 C13 C14 69.88(17)
C18 C13 C14 C15 1.3(2)
C12 C13 C14 C15 -177.22(14)
C13 C14 C15 C16 -0.2(2)
C14 C15 C16 C17 -1.1(2)
C14 C15 C16 N1 179.17(14)
O6 N1 C16 C15 1.3(2)
O5 N1 C16 C15 -178.71(16)
O6 N1 C16 C17 -178.42(15)
O5 N1 C16 C17 1.5(2)
C15 C16 C17 C18 1.3(2)
N1 C16 C17 C18 -178.98(14)
C14 C13 C18 C17 -1.2(2)
C12 C13 C18 C17 177.37(14)
C16 C17 C18 C13 -0.1(2)
O2 C9 C19 C20 56.4(2)
C10 C9 C19 C20 -69.9(2)
O2 C9 C19 C22 -65.20(18)
C10 C9 C19 C22 168.53(16)
O2 C9 C19 C21 177.19(14)
C10 C9 C19 C21 50.92(19)

loop_
_publcif_info_exptl_table_extra_item
sin_theta_over_lambda_max
